data_4023702
loop_
_publ_author_name
'Satish N. Chavre'
'Hyunah Choo'
'Jae Kyun Lee'
'Ae Nim Pae'
'Youseung Kim'
'Yong Seo Cho'

_publ_section_title
;
 5- and 6-Exocyclic Products, cis-2,3,5-Trisubstituted Tetrahydrofurans,
 and cis-2,3,6-Trisubstituted Tetrahydropyrans via
 Prins-Type Cyclization
;
_journal_name_full 'Journal of Organic Chemistry'
_journal_page_first 7467
_journal_page_last 7471
_journal_paper_doi 10.1021/jo800967p
_journal_volume 73
_journal_year 2008
_chemical_formula_moiety 'C19 H16 F3 N O6 S '
_chemical_formula_sum 'C19 H16 F3 N O6 S'
_chemical_formula_weight 443.39
_space_group_IT_number 14
_symmetry_cell_setting monoclinic
_symmetry_Int_Tables_number 14
_symmetry_space_group_name_Hall '-P 2ybc'
_symmetry_space_group_name_H-M 'P 1 21/c 1'
_audit_creation_method 'by CrystalStructure 3.6.0'
_cell_angle_alpha 90
_cell_angle_beta 94.557(5)
_cell_angle_gamma 90
_cell_formula_units_Z 4
_cell_length_a 13.1270(10)
_cell_length_b 7.4740(6)
_cell_length_c 20.597(2)
_cell_measurement_reflns_used 15595
_cell_measurement_temperature 296.1
_cell_measurement_theta_max 68.3
_cell_measurement_theta_min 3.4
_cell_volume 2014.4(3)
_computing_cell_refinement PROCESS
_computing_data_collection PROCESS
_computing_data_reduction CrystalStructure
_computing_publication_material 'CrystalStructure 3.6.0'
_computing_structure_refinement CRYSTALS
_computing_structure_solution SIR92
_diffrn_detector_area_resol_mean 10.00
_diffrn_measured_fraction_theta_full 1.0000
_diffrn_measured_fraction_theta_max 1.0000
_diffrn_measurement_device_type 'Rigaku RAXIS-RAPID'
_diffrn_measurement_method \w
_diffrn_radiation_type 'Cu K\a'
_diffrn_radiation_wavelength 1.5419
_diffrn_reflns_av_R_equivalents 0.057
_diffrn_reflns_limit_h_max -100
_diffrn_reflns_limit_h_min 100
_diffrn_reflns_limit_k_max -100
_diffrn_reflns_limit_k_min 100
_diffrn_reflns_limit_l_max -100
_diffrn_reflns_limit_l_min 100
_diffrn_reflns_number 20793
_diffrn_reflns_theta_full 68.22
_diffrn_reflns_theta_max 68.22
_exptl_absorpt_coefficient_mu 2.023
_exptl_absorpt_correction_T_max 0.817
_exptl_absorpt_correction_T_min 0.457
_exptl_absorpt_correction_type multi-scan
_exptl_absorpt_process_details
;
    Higashi, T. (1995). Program for Absorption Correction.
    Rigaku Corporation, Tokyo, Japan.
;
_exptl_crystal_colour colorless
_exptl_crystal_density_diffrn 1.462
_exptl_crystal_density_method 'not measured'
_exptl_crystal_description block
_exptl_crystal_F_000 912.00
_exptl_crystal_size_max 0.30
_exptl_crystal_size_mid 0.10
_exptl_crystal_size_min 0.10
_refine_diff_density_max 0.38
_refine_diff_density_min -0.41
_refine_ls_extinction_method none
_refine_ls_goodness_of_fit_ref 1.002
_refine_ls_hydrogen_treatment noref
_refine_ls_number_parameters 287
_refine_ls_number_reflns 3655
_refine_ls_R_factor_gt 0.0430
_refine_ls_shift/su_max 0.0000
_refine_ls_structure_factor_coef F
_refine_ls_weighting_details 'w = 1.0'
_refine_ls_weighting_scheme unit
_refine_ls_wR_factor_ref 0.1120
_reflns_number_gt 2217
_reflns_number_total 0
_reflns_threshold_expression F^2^>2.0\s(F^2^)
_cod_data_source_file jo800967p_si_002.cif
_cod_data_source_block compound__5a
_cod_original_formula_sum 'C19 H16 F3 N O6 S '
_cod_database_code 4023702

loop_
_symmetry_equiv_pos_site_id
_symmetry_equiv_pos_as_xyz
1 +X,+Y,+Z
2 -X,1/2+Y,1/2-Z
3 -X,-Y,-Z
4 +X,1/2-Y,1/2+Z

loop_
_atom_site_label
_atom_site_type_symbol
_atom_site_fract_x
_atom_site_fract_y
_atom_site_fract_z
_atom_site_U_iso_or_equiv
_atom_site_adp_type
_atom_site_occupancy
_atom_site_symmetry_multiplicity
_atom_site_calc_flag
_atom_site_refinement_flags
_atom_site_disorder_assembly
_atom_site_disorder_group
S(2) S 0.90035(5) -0.27660(10) 0.18480(3) 0.0657(2) Uani 1.00 1 d . . .
F(1) F 0.82340(10) -0.4529(3) 0.08465(9) 0.1473(8) Uani 1.00 1 d . . .
F(4) F 0.9103(2) -0.6080(3) 0.15090(10) 0.1630(12) Uani 1.00 1 d . . .
F(5) F 0.98310(10) -0.4321(4) 0.09160(10) 0.1611(10) Uani 1.00 1 d . . .
O(1) O 0.3569(2) 0.2979(3) -0.00090(10) 0.1198(8) Uani 1.00 1 d . . .
O(2) O 0.5092(2) 0.3145(3) -0.03110(10) 0.1081(8) Uani 1.00 1 d . . .
O(3) O 0.63470(10) 0.1488(2) 0.29648(7) 0.0539(5) Uani 1.00 1 d . . .
O(4) O 0.87590(10) -0.1156(3) 0.15170(10) 0.0953(7) Uani 1.00 1 d . . .
O(5) O 0.98950(10) -0.2999(3) 0.22620(9) 0.0965(7) Uani 1.00 1 d . . .
O(6) O 0.80950(10) -0.3423(2) 0.22307(7) 0.0574(5) Uani 1.00 1 d . . .
N(1) N 0.4488(2) 0.2758(3) 0.00840(10) 0.0795(8) Uani 1.00 1 d . . .
C(1) C 0.7120(2) 0.0841(3) 0.34470(10) 0.0535(7) Uani 1.00 1 d . . .
C(2) C 0.60540(10) -0.0006(3) 0.25500(10) 0.0487(5) Uani 1.00 1 d . . .
C(3) C 0.7123(2) -0.2504(3) 0.21680(10) 0.0503(5) Uani 1.00 1 d . . .
C(8) C 0.56350(10) 0.0710(3) 0.18990(10) 0.0458(5) Uani 1.00 1 d . . .
C(9) C 0.4229(2) 0.1187(3) 0.11000(10) 0.0613(8) Uani 1.00 1 d . . .
C(10) C 0.6277(2) 0.1557(3) 0.14970(10) 0.0601(8) Uani 1.00 1 d . . .
C(12) C 0.70210(10) -0.1124(3) 0.25500(10) 0.0478(5) Uani 1.00 1 d . . .
C(16) C 0.4613(2) 0.0521(3) 0.16930(10) 0.0555(7) Uani 1.00 1 d . . .
C(17) C 0.7653(2) 0.2360(3) 0.38020(10) 0.0501(5) Uani 1.00 1 d . . .
C(18) C 0.8141(2) 0.3675(3) 0.34750(10) 0.0596(8) Uani 1.00 1 d . . .
C(19) C 0.4884(2) 0.2023(3) 0.07140(10) 0.0568(7) Uani 1.00 1 d . . .
C(20) C 0.7780(2) -0.0342(3) 0.30480(10) 0.0609(8) Uani 1.00 1 d . . .
C(21) C 0.5907(2) 0.2211(4) 0.09000(10) 0.0654(8) Uani 1.00 1 d . . .
C(23) C 0.6374(2) -0.3396(4) 0.17030(10) 0.0697(8) Uani 1.00 1 d . . .
C(24) C 0.7701(2) 0.2434(4) 0.44750(10) 0.0727(8) Uani 1.00 1 d . . .
C(25) C 0.8673(2) 0.5027(4) 0.38140(10) 0.0724(10) Uani 1.00 1 d . . .
C(26) C 0.9028(2) -0.4532(6) 0.1244(2) 0.0912(12) Uani 1.00 1 d . . .
C(28) C 0.8222(2) 0.3791(5) 0.48070(10) 0.0928(12) Uani 1.00 1 d . . .
C(30) C 0.8709(2) 0.5079(4) 0.4481(2) 0.0840(10) Uani 1.00 1 d . . .
H(1) H 0.3526 0.1067 0.0958 0.073 Uiso 1.00 1 c R . .
H(2) H 0.6980 0.1675 0.1637 0.071 Uiso 1.00 1 c R . .
H(3) H 0.4177 -0.0079 0.1968 0.066 Uiso 1.00 1 c R . .
H(4) H 0.8111 0.3637 0.3013 0.071 Uiso 1.00 1 c R . .
H(5) H 0.6344 0.2782 0.0617 0.079 Uiso 1.00 1 c R . .
H(6) H 0.7373 0.1533 0.4708 0.087 Uiso 1.00 1 c R . .
H(7) H 0.9012 0.5912 0.3580 0.086 Uiso 1.00 1 c R . .
H(8) H 0.8241 0.3848 0.5269 0.110 Uiso 1.00 1 c R . .
H(9) H 0.9076 0.6010 0.4710 0.099 Uiso 1.00 1 c R . .
H(10) H 0.6807 0.0111 0.3752 0.064 Uiso 1.00 1 c R . .
H(11) H 0.5539 -0.0678 0.2739 0.058 Uiso 1.00 1 c R . .
H(12) H 0.8269 0.0367 0.2848 0.072 Uiso 1.00 1 c R . .
H(13) H 0.8123 -0.1249 0.3304 0.072 Uiso 1.00 1 c R . .
H(14) H 0.6434 -0.2927 0.1279 0.084 Uiso 1.00 1 c R . .
H(15) H 0.5703 -0.3185 0.1828 0.083 Uiso 1.00 1 c R . .
H(16) H 0.6503 -0.4647 0.1702 0.084 Uiso 1.00 1 c R . .

loop_
_atom_site_aniso_label
_atom_site_aniso_U_11
_atom_site_aniso_U_22
_atom_site_aniso_U_33
_atom_site_aniso_U_12
_atom_site_aniso_U_13
_atom_site_aniso_U_23
S(2) 0.0508(3) 0.0742(5) 0.0727(4) 0.0044(3) 0.0082(3) -0.0015(4)
F(1) 0.0970(10) 0.230(3) 0.1100(10) 0.039(2) -0.0220(10) -0.081(2)
F(4) 0.241(3) 0.097(2) 0.150(2) 0.048(2) 0.009(2) -0.031(2)
F(5) 0.1020(10) 0.239(3) 0.150(2) -0.005(2) 0.0590(10) -0.080(2)
O(1) 0.0770(10) 0.183(2) 0.095(2) 0.017(2) -0.0200(10) 0.037(2)
O(2) 0.102(2) 0.157(2) 0.0650(10) 0.009(2) 0.0040(10) 0.0280(10)
O(3) 0.0476(8) 0.0570(10) 0.0560(9) 0.0066(8) -0.0030(7) -0.0081(8)
O(4) 0.0880(10) 0.0790(10) 0.124(2) 0.0090(10) 0.0400(10) 0.0340(10)
O(5) 0.0520(10) 0.136(2) 0.0990(10) 0.0060(10) -0.0090(10) -0.0190(10)
O(6) 0.0549(9) 0.0560(10) 0.0620(10) 0.0094(8) 0.0081(8) 0.0068(8)
N(1) 0.077(2) 0.098(2) 0.0610(10) 0.0090(10) -0.0110(10) 0.0070(10)
C(1) 0.0540(10) 0.058(2) 0.0480(10) -0.0010(10) 0.0000(10) 0.0060(10)
C(2) 0.0430(10) 0.0480(10) 0.0550(10) -0.0030(10) 0.0030(10) 0.0020(10)
C(3) 0.0450(10) 0.0530(10) 0.0530(10) 0.0050(10) 0.0050(10) 0.0050(10)
C(8) 0.0420(10) 0.0420(10) 0.0530(10) 0.0010(10) 0.0010(10) -0.0020(10)
C(9) 0.0470(10) 0.069(2) 0.066(2) 0.0000(10) -0.0070(10) -0.0020(10)
C(10) 0.0450(10) 0.068(2) 0.066(2) -0.0070(10) -0.0030(10) 0.0110(10)
C(12) 0.0440(10) 0.0470(10) 0.0520(10) 0.0000(10) 0.0020(10) 0.0040(10)
C(16) 0.0470(10) 0.059(2) 0.0600(10) -0.0040(10) 0.0020(10) 0.0020(10)
C(17) 0.0490(10) 0.0510(10) 0.0500(10) 0.0020(10) 0.0020(10) 0.0010(10)
C(18) 0.067(2) 0.053(2) 0.0580(10) 0.0020(10) 0.0000(10) -0.0010(10)
C(19) 0.0620(10) 0.055(2) 0.0520(10) 0.0070(10) -0.0050(10) 0.0000(10)
C(20) 0.0560(10) 0.052(2) 0.072(2) 0.0100(10) -0.0120(10) -0.0030(10)
C(21) 0.0570(10) 0.075(2) 0.064(2) -0.0070(10) 0.0040(10) 0.0150(10)
C(23) 0.0600(10) 0.076(2) 0.072(2) 0.0040(10) -0.0020(10) -0.018(2)
C(24) 0.077(2) 0.089(2) 0.0520(10) -0.014(2) 0.0040(10) -0.001(2)
C(25) 0.066(2) 0.057(2) 0.093(2) -0.0020(10) -0.001(2) 0.001(2)
C(26) 0.072(2) 0.119(3) 0.083(2) 0.029(2) 0.008(2) -0.014(2)
C(28) 0.106(2) 0.111(3) 0.059(2) -0.015(2) -0.008(2) -0.020(2)
C(30) 0.076(2) 0.079(2) 0.093(2) -0.006(2) -0.019(2) -0.022(2)

loop_
_atom_type_symbol
_atom_type_description
_atom_type_scat_dispersion_real
_atom_type_scat_dispersion_imag
_atom_type_scat_source
C C 0.018 0.009
;
International Tables for Crystallography
(1992, Vol. C, Tables 4.2.6.8 and 6.1.1.4)
;
H H 0.000 0.000
;
International Tables for Crystallography
(1992, Vol. C, Table 6.1.1.4)
;
F F 0.073 0.053
;
International Tables for Crystallography
(1992, Vol. C, Tables 4.2.6.8 and 6.1.1.4)
;
N N 0.031 0.018
;
International Tables for Crystallography
(1992, Vol. C, Tables 4.2.6.8 and 6.1.1.4)
;
O O 0.049 0.032
;
International Tables for Crystallography
(1992, Vol. C, Tables 4.2.6.8 and 6.1.1.4)
;
S S 0.333 0.557
;
International Tables for Crystallography
(1992, Vol. C, Tables 4.2.6.8 and 6.1.1.4)
;

loop_
_geom_angle_atom_site_label_1
_geom_angle_atom_site_label_2
_geom_angle_atom_site_label_3
_geom_angle
_geom_angle_publ_flag
_geom_angle_site_symmetry_1
_geom_angle_site_symmetry_2
_geom_angle_site_symmetry_3
O(5) S(2) O(4) 123.2(1) ? . . .
O(6) S(2) O(4) 111.09(9) ? . . .
C(26) S(2) O(4) 107.8(2) ? . . .
O(6) S(2) O(5) 106.7(1) ? . . .
C(26) S(2) O(5) 105.5(1) ? . . .
S(2) O(6) C(3) 120.7(1) ? . . .
C(26) S(2) O(6) 100.0(1) ? . . .
S(2) C(26) F(1) 112.4(3) ? . . .
S(2) C(26) F(4) 111.7(3) ? . . .
S(2) C(26) F(5) 109.0(3) ? . . .
F(1) C(26) F(4) 107.9(3) ? . . .
F(1) C(26) F(5) 108.7(3) ? . . .
F(4) C(26) F(5) 107.0(3) ? . . .
O(1) N(1) O(2) 123.6(2) ? . . .
O(1) N(1) C(19) 117.9(2) ? . . .
O(2) N(1) C(19) 118.5(2) ? . . .
O(3) C(1) C(20) 102.8(2) ? . . .
C(2) O(3) C(1) 106.7(1) ? . . .
O(3) C(1) C(17) 111.0(2) ? . . .
O(3) C(2) C(12) 104.0(1) ? . . .
O(3) C(2) C(8) 108.3(2) ? . . .
O(6) C(3) C(12) 116.9(2) ? . . .
O(6) C(3) C(23) 112.4(2) ? . . .
N(1) C(19) C(9) 119.4(2) ? . . .
N(1) C(19) C(21) 118.6(2) ? . . .
C(20) C(1) C(17) 116.2(2) ? . . .
C(1) C(17) C(18) 121.4(2) ? . . .
C(1) C(17) C(24) 120.2(2) ? . . .
C(1) C(20) C(12) 102.8(2) ? . . .
C(12) C(2) C(8) 116.2(2) ? . . .
C(2) C(8) C(10) 120.0(1) ? . . .
C(2) C(8) C(16) 120.9(2) ? . . .
C(2) C(12) C(3) 123.9(2) ? . . .
C(2) C(12) C(20) 107.3(2) ? . . .
C(3) C(12) C(20) 128.8(2) ? . . .
C(23) C(3) C(12) 130.6(2) ? . . .
C(8) C(10) C(21) 120.7(2) ? . . .
C(16) C(8) C(10) 119.1(2) ? . . .
C(8) C(16) C(9) 120.9(2) ? . . .
C(19) C(9) C(16) 118.6(2) ? . . .
C(9) C(19) C(21) 122.0(2) ? . . .
C(10) C(21) C(19) 118.7(2) ? . . .
C(24) C(17) C(18) 118.4(2) ? . . .
C(17) C(18) C(25) 120.6(2) ? . . .
C(17) C(24) C(28) 120.6(2) ? . . .
C(18) C(25) C(30) 120.1(2) ? . . .
C(24) C(28) C(30) 120.7(2) ? . . .
C(25) C(30) C(28) 119.6(3) ? . . .
O(3) C(1) H(10) 109.2470 ? . . .
O(3) C(2) H(11) 109.3977 ? . . .
H(10) C(1) C(17) 108.8567 ? . . .
C(1) C(20) H(12) 110.0360 ? . . .
C(1) C(20) H(13) 112.3017 ? . . .
H(10) C(1) C(20) 108.5321 ? . . .
H(11) C(2) C(8) 109.3361 ? . . .
H(11) C(2) C(12) 109.3219 ? . . .
C(3) C(23) H(14) 109.2803 ? . . .
C(3) C(23) H(16) 109.6446 ? . . .
C(3) C(23) H(15) 109.4638 ? . . .
C(8) C(10) H(2) 119.0443 ? . . .
C(8) C(16) H(3) 118.8026 ? . . .
H(1) C(9) C(16) 121.1468 ? . . .
C(9) C(16) H(3) 120.2995 ? . . .
H(1) C(9) C(19) 120.2921 ? . . .
C(10) C(21) H(5) 121.3422 ? . . .
H(2) C(10) C(21) 120.2975 ? . . .
C(12) C(20) H(12) 110.9452 ? . . .
C(12) C(20) H(13) 111.3071 ? . . .
C(17) C(18) H(4) 118.9850 ? . . .
C(17) C(24) H(6) 119.4378 ? . . .
H(4) C(18) C(25) 120.3973 ? . . .
C(18) C(25) H(7) 119.3440 ? . . .
C(19) C(21) H(5) 119.9223 ? . . .
H(13) C(20) H(12) 109.3617 ? . . .
H(16) C(23) H(14) 109.4650 ? . . .
H(15) C(23) H(14) 109.5194 ? . . .
H(16) C(23) H(15) 109.4542 ? . . .
H(6) C(24) C(28) 119.9585 ? . . .
C(24) C(28) H(8) 120.2203 ? . . .
H(7) C(25) C(30) 120.5577 ? . . .
C(25) C(30) H(9) 119.5930 ? . . .
H(8) C(28) C(30) 119.0618 ? . . .
C(28) C(30) H(9) 120.8196 ? . . .

loop_
_geom_bond_atom_site_label_1
_geom_bond_atom_site_label_2
_geom_bond_distance
_geom_bond_publ_flag
_geom_bond_site_symmetry_1
_geom_bond_site_symmetry_2
S(2) O(4) 1.407(2) ? . .
S(2) O(5) 1.403(2) ? . .
S(2) O(6) 1.560(2) ? . .
S(2) C(26) 1.816(4) ? . .
F(1) C(26) 1.273(3) ? . .
F(4) C(26) 1.280(5) ? . .
F(5) C(26) 1.306(4) ? . .
O(1) N(1) 1.218(4) ? . .
O(2) N(1) 1.215(3) ? . .
O(3) C(1) 1.446(3) ? . .
O(3) C(2) 1.440(3) ? . .
O(6) C(3) 1.446(3) ? . .
N(1) C(19) 1.466(3) ? . .
C(1) C(17) 1.494(3) ? . .
C(1) C(20) 1.523(3) ? . .
C(2) C(8) 1.507(3) ? . .
C(2) C(12) 1.520(2) ? . .
C(3) C(12) 1.311(3) ? . .
C(3) C(23) 1.476(3) ? . .
C(8) C(10) 1.381(3) ? . .
C(8) C(16) 1.382(3) ? . .
C(9) C(16) 1.377(3) ? . .
C(9) C(19) 1.368(3) ? . .
C(10) C(21) 1.375(3) ? . .
C(12) C(20) 1.491(3) ? . .
C(17) C(18) 1.378(3) ? . .
C(17) C(24) 1.384(3) ? . .
C(18) C(25) 1.385(3) ? . .
C(19) C(21) 1.374(4) ? . .
C(24) C(28) 1.375(4) ? . .
C(25) C(30) 1.371(5) ? . .
C(28) C(30) 1.362(5) ? . .
C(1) H(10) 0.9498 ? . .
C(2) H(11) 0.9501 ? . .
C(9) H(1) 0.9499 ? . .
C(10) H(2) 0.9488 ? . .
C(16) H(3) 0.9492 ? . .
C(18) H(4) 0.9497 ? . .
C(20) H(12) 0.9511 ? . .
C(20) H(13) 0.9500 ? . .
C(21) H(5) 0.9508 ? . .
C(23) H(14) 0.9501 ? . .
C(23) H(15) 0.9503 ? . .
C(23) H(16) 0.9502 ? . .
C(24) H(6) 0.9497 ? . .
C(25) H(7) 0.9497 ? . .
C(28) H(8) 0.9509 ? . .
C(30) H(9) 0.9501 ? . .

loop_
_geom_contact_atom_site_label_1
_geom_contact_atom_site_label_2
_geom_contact_distance
_geom_contact_publ_flag
_geom_contact_site_symmetry_1
_geom_contact_site_symmetry_2
S(2) F(1) 2.585(2) ? . .
S(2) F(4) 2.580(2) ? . .
S(2) F(5) 2.559(2) ? . .
S(2) C(3) 2.612(3) ? . .
S(2) C(12) 3.312(2) ? . .
S(2) C(20) 3.550(2) ? . .
S(2) C(23) 3.473(3) ? . .
F(1) F(4) 2.064(3) ? . .
F(1) F(5) 2.096(2) ? . .
F(1) O(1) 3.045(3) ? . 65503
F(1) O(4) 2.930(3) ? . .
F(1) O(6) 2.988(2) ? . .
F(1) C(3) 3.529(3) ? . .
F(1) C(23) 3.237(3) ? . .
F(1) C(24) 3.587(3) ? . 54404
F(4) F(5) 2.078(3) ? . .
F(4) O(5) 2.921(3) ? . .
F(4) O(6) 2.866(3) ? . .
F(5) O(4) 3.064(3) ? . .
F(5) O(5) 2.938(3) ? . .
O(1) F(1) 3.045(3) ? . 65503
O(1) O(2) 2.144(4) ? . .
O(1) O(2) 3.425(3) ? . 66503
O(1) C(9) 2.729(3) ? . .
O(1) C(19) 2.302(3) ? . .
O(1) C(21) 3.513(3) ? . .
O(1) C(23) 3.510(3) ? . 65503
O(2) O(1) 3.425(3) ? . 66503
O(2) O(2) 3.072(3) ? . 66503
O(2) N(1) 3.140(3) ? . 66503
O(2) C(9) 3.521(3) ? . .
O(2) C(19) 2.308(3) ? . .
O(2) C(21) 2.726(3) ? . .
O(2) C(23) 3.329(3) ? . 65503
O(2) C(24) 3.514(4) ? . 55404
O(3) C(3) 3.591(3) ? . .
O(3) C(8) 2.388(2) ? . .
O(3) C(10) 3.018(3) ? . .
O(3) C(12) 2.333(3) ? . .
O(3) C(16) 3.409(3) ? . .
O(3) C(16) 3.363(3) ? . 65502
O(3) C(17) 2.422(3) ? . .
O(3) C(18) 2.988(3) ? . .
O(3) C(20) 2.321(3) ? . .
O(3) C(24) 3.529(3) ? . .
O(4) O(5) 2.472(3) ? . .
O(4) O(6) 2.448(3) ? . .
O(4) C(3) 2.808(3) ? . .
O(4) C(12) 3.241(3) ? . .
O(4) C(20) 3.551(3) ? . .
O(4) C(23) 3.598(3) ? . .
O(4) C(26) 2.615(5) ? . .
O(5) O(6) 2.380(2) ? . .
O(5) C(26) 2.574(4) ? . .
O(6) C(12) 2.349(2) ? . .
O(6) C(18) 3.354(3) ? . 54501
O(6) C(20) 2.901(3) ? . .
O(6) C(23) 2.428(3) ? . .
O(6) C(25) 3.487(3) ? . 54501
O(6) C(26) 2.591(4) ? . .
N(1) O(2) 3.140(3) ? . 66503
N(1) C(9) 2.447(3) ? . .
N(1) C(21) 2.442(3) ? . .
C(1) C(2) 2.315(3) ? . .
C(1) C(12) 2.356(3) ? . .
C(1) C(18) 2.505(3) ? . .
C(1) C(24) 2.495(3) ? . .
C(2) C(3) 2.500(3) ? . .
C(2) C(10) 2.501(3) ? . .
C(2) C(16) 2.514(3) ? . .
C(2) C(20) 2.425(3) ? . .
C(2) C(23) 3.123(3) ? . .
C(3) C(8) 3.118(3) ? . .
C(3) C(10) 3.480(3) ? . .
C(3) C(20) 2.528(3) ? . .
C(3) C(26) 3.596(4) ? . .
C(8) C(9) 2.400(3) ? . .
C(8) C(12) 2.569(2) ? . .
C(8) C(19) 2.740(3) ? . .
C(8) C(21) 2.395(3) ? . .
C(8) C(23) 3.253(4) ? . .
C(9) C(10) 2.761(4) ? . .
C(9) C(21) 2.398(4) ? . .
C(10) C(12) 3.056(3) ? . .
C(10) C(16) 2.382(4) ? . .
C(10) C(19) 2.366(3) ? . .
C(12) C(23) 2.532(3) ? . .
C(16) O(3) 3.363(3) ? . 64502
C(16) C(19) 2.359(3) ? . .
C(16) C(21) 2.755(4) ? . .
C(17) C(20) 2.561(3) ? . .
C(17) C(25) 2.400(4) ? . .
C(17) C(28) 2.396(3) ? . .
C(17) C(30) 2.775(4) ? . .
C(18) O(6) 3.354(3) ? . 56501
C(18) C(20) 3.154(3) ? . .
C(18) C(24) 2.372(3) ? . .
C(18) C(28) 2.738(3) ? . .
C(18) C(30) 2.389(4) ? . .
C(23) O(1) 3.510(3) ? . 65503
C(23) O(2) 3.329(3) ? . 65503
C(24) F(1) 3.587(3) ? . 54504
C(24) O(2) 3.514(4) ? . 55504
C(24) C(25) 2.741(4) ? . .
C(24) C(30) 2.378(4) ? . .
C(25) O(6) 3.487(3) ? . 56501
C(25) C(28) 2.362(3) ? . .
S(2) H(12) 3.3122 ? . .
S(2) H(13) 3.4880 ? . .
S(2) H(14) 3.4838 ? . .
S(2) H(16) 3.5615 ? . .
F(1) H(5) 3.1987 ? . 54501
F(1) H(6) 2.9323 ? . 54404
F(1) H(8) 3.4405 ? . 54404
F(1) H(14) 2.8539 ? . .
F(1) H(16) 2.9853 ? . .
F(4) H(2) 3.2815 ? . 54501
F(4) H(4) 3.4609 ? . 54501
F(4) H(8) 3.4094 ? . 54404
F(5) H(9) 3.5896 ? . 55404
O(1) H(1) 2.4556 ? . .
O(1) H(5) 3.4120 ? . 66503
O(1) H(6) 3.0151 ? . 65502
O(1) H(10) 3.1127 ? . 65502
O(1) H(14) 2.6158 ? . 65503
O(2) H(5) 2.4350 ? . .
O(2) H(6) 3.0011 ? . 55404
O(2) H(10) 3.3440 ? . 55404
O(2) H(14) 2.7166 ? . 65503
O(2) H(15) 3.2148 ? . 65503
O(2) H(16) 3.5916 ? . 65503
O(3) H(2) 2.9241 ? . .
O(3) H(3) 3.5738 ? . .
O(3) H(3) 2.6629 ? . 65502
O(3) H(4) 2.8134 ? . .
O(3) H(10) 1.9741 ? . .
O(3) H(11) 1.9707 ? . .
O(3) H(11) 3.4852 ? . 65502
O(3) H(12) 2.6874 ? . .
O(3) H(13) 3.1383 ? . .
O(3) H(15) 2.7688 ? . 65502
O(4) H(2) 3.1754 ? . .
O(4) H(8) 3.1253 ? . 55404
O(4) H(12) 3.0831 ? . .
O(4) H(14) 3.3271 ? . .
O(5) H(7) 3.1425 ? . 54501
O(5) H(12) 3.5709 ? . .
O(5) H(13) 3.5385 ? . .
O(6) H(4) 2.7239 ? . 54501
O(6) H(7) 2.9813 ? . 54501
O(6) H(12) 3.1059 ? . .
O(6) H(13) 2.7415 ? . .
O(6) H(14) 2.8381 ? . .
O(6) H(15) 3.1883 ? . .
O(6) H(16) 2.4553 ? . .
N(1) H(1) 2.6065 ? . .
N(1) H(5) 2.5916 ? . .
N(1) H(10) 3.5183 ? . 65502
N(1) H(14) 2.9702 ? . 65503
C(1) H(3) 3.5633 ? . 65502
C(1) H(4) 2.6539 ? . .
C(1) H(6) 2.6432 ? . .
C(1) H(11) 2.6910 ? . .
C(1) H(12) 2.0539 ? . .
C(1) H(13) 2.0789 ? . .
C(2) H(2) 2.6373 ? . .
C(2) H(3) 2.6536 ? . .
C(2) H(10) 2.5933 ? . .
C(2) H(12) 2.9369 ? . .
C(2) H(13) 3.1593 ? . .
C(2) H(14) 3.4750 ? . .
C(2) H(15) 2.8214 ? . .
C(2) H(15) 3.0468 ? . 65502
C(3) H(2) 3.3097 ? . .
C(3) H(3) 3.2040 ? . 64502
C(3) H(4) 3.5597 ? . 54501
C(3) H(11) 2.8210 ? . .
C(3) H(12) 2.9145 ? . .
C(3) H(13) 2.7549 ? . .
C(3) H(14) 2.0019 ? . .
C(3) H(15) 2.0042 ? . .
C(3) H(16) 2.0062 ? . .
C(8) H(1) 3.2618 ? . .
C(8) H(2) 2.0199 ? . .
C(8) H(3) 2.0185 ? . .
C(8) H(5) 3.2600 ? . .
C(8) H(11) 2.0298 ? . .
C(8) H(11) 3.2251 ? . 65502
C(8) H(14) 3.2145 ? . .
C(8) H(15) 2.9165 ? . .
C(8) H(15) 3.3725 ? . 65502
C(9) H(3) 2.0287 ? . .
C(9) H(5) 3.2493 ? . .
C(9) H(10) 3.2572 ? . 65502
C(9) H(11) 3.3445 ? . 65502
C(10) H(3) 3.2343 ? . .
C(10) H(5) 2.0388 ? . .
C(10) H(11) 3.2660 ? . .
C(10) H(14) 3.3897 ? . .
C(10) H(16) 2.8802 ? . 56501
C(12) H(2) 2.8106 ? . .
C(12) H(3) 3.5277 ? . 64502
C(12) H(10) 2.6778 ? . .
C(12) H(11) 2.0415 ? . .
C(12) H(12) 2.0353 ? . .
C(12) H(13) 2.0387 ? . .
C(12) H(14) 2.9904 ? . .
C(12) H(15) 2.6775 ? . .
C(12) H(16) 3.2027 ? . .
C(16) H(1) 2.0374 ? . .
C(16) H(2) 3.2355 ? . .
C(16) H(11) 2.5507 ? . .
C(16) H(11) 3.0848 ? . 65502
C(16) H(15) 3.1199 ? . .
C(16) H(15) 3.2539 ? . 65502
C(17) H(1) 3.2307 ? . 65502
C(17) H(3) 3.3681 ? . 65502
C(17) H(4) 2.0171 ? . .
C(17) H(6) 2.0269 ? . .
C(17) H(7) 3.2510 ? . .
C(17) H(8) 3.2545 ? . .
C(17) H(10) 2.0128 ? . .
C(17) H(12) 2.6431 ? . .
C(17) H(13) 2.9680 ? . .
C(18) H(1) 3.1232 ? . 65502
C(18) H(3) 3.2431 ? . 65502
C(18) H(6) 3.2305 ? . .
C(18) H(7) 2.0273 ? . .
C(18) H(9) 3.2445 ? . .
C(18) H(10) 3.2629 ? . .
C(18) H(12) 2.8006 ? . .
C(19) H(1) 2.0207 ? . .
C(19) H(2) 3.2282 ? . .
C(19) H(3) 3.2220 ? . .
C(19) H(5) 2.0238 ? . .
C(19) H(10) 3.4426 ? . 65502
C(20) H(2) 3.3670 ? . .
C(20) H(4) 3.0072 ? . .
C(20) H(7) 3.3724 ? . 54501
C(20) H(10) 2.0354 ? . .
C(20) H(11) 2.9706 ? . .
C(21) H(1) 3.2517 ? . .
C(21) H(2) 2.0271 ? . .
C(21) H(6) 3.3709 ? . 55404
C(21) H(8) 3.5122 ? . 55404
C(21) H(16) 2.9411 ? . 56501
C(23) H(3) 3.1485 ? . 64502
C(23) H(11) 3.2021 ? . .
C(23) H(11) 3.3158 ? . 64502
C(24) H(1) 3.2457 ? . 65502
C(24) H(4) 3.2285 ? . .
C(24) H(5) 3.0656 ? . 55504
C(24) H(8) 2.0272 ? . .
C(24) H(9) 3.2399 ? . .
C(24) H(10) 2.5163 ? . .
C(25) H(1) 3.0615 ? . 65502
C(25) H(4) 2.0377 ? . .
C(25) H(8) 3.2170 ? . .
C(25) H(9) 2.0175 ? . .
C(25) H(13) 3.0416 ? . 56501
C(26) H(16) 3.5186 ? . .
C(28) H(1) 3.1729 ? . 65502
C(28) H(5) 3.3010 ? . 55504
C(28) H(6) 2.0238 ? . .
C(28) H(7) 3.2236 ? . .
C(28) H(9) 2.0206 ? . .
C(30) H(1) 3.0901 ? . 65502
C(30) H(4) 3.2470 ? . .
C(30) H(6) 3.2324 ? . .
C(30) H(7) 2.0266 ? . .
C(30) H(8) 2.0042 ? . .
H(1) C(17) 3.2307 ? . 64502
H(1) C(18) 3.1232 ? . 64502
H(1) C(24) 3.2457 ? . 64502
H(1) C(25) 3.0615 ? . 64502
H(1) C(28) 3.1729 ? . 64502
H(1) C(30) 3.0901 ? . 64502
H(2) F(4) 3.2815 ? . 56501
H(3) O(3) 2.6629 ? . 64502
H(3) C(1) 3.5633 ? . 64502
H(3) C(3) 3.2040 ? . 65502
H(3) C(12) 3.5277 ? . 65502
H(3) C(17) 3.3681 ? . 64502
H(3) C(18) 3.2431 ? . 64502
H(3) C(23) 3.1485 ? . 65502
H(4) F(4) 3.4609 ? . 56501
H(4) O(6) 2.7239 ? . 56501
H(4) C(3) 3.5597 ? . 56501
H(5) F(1) 3.1987 ? . 56501
H(5) O(1) 3.4120 ? . 66503
H(5) C(24) 3.0656 ? . 55404
H(5) C(28) 3.3010 ? . 55404
H(6) F(1) 2.9323 ? . 54504
H(6) O(1) 3.0151 ? . 64502
H(6) O(2) 3.0011 ? . 55504
H(6) C(21) 3.3709 ? . 55504
H(7) O(5) 3.1425 ? . 56501
H(7) O(6) 2.9813 ? . 56501
H(7) C(20) 3.3724 ? . 56501
H(8) F(1) 3.4405 ? . 54504
H(8) F(4) 3.4094 ? . 54504
H(8) O(4) 3.1253 ? . 55504
H(8) C(21) 3.5122 ? . 55504
H(9) F(5) 3.5896 ? . 55504
H(10) O(1) 3.1127 ? . 64502
H(10) O(2) 3.3440 ? . 55504
H(10) N(1) 3.5183 ? . 64502
H(10) C(9) 3.2572 ? . 64502
H(10) C(19) 3.4426 ? . 64502
H(11) O(3) 3.4852 ? . 64502
H(11) C(8) 3.2251 ? . 64502
H(11) C(9) 3.3445 ? . 64502
H(11) C(16) 3.0848 ? . 64502
H(11) C(23) 3.3158 ? . 65502
H(13) C(25) 3.0416 ? . 54501
H(14) O(1) 2.6158 ? . 65503
H(14) O(2) 2.7166 ? . 65503
H(14) N(1) 2.9702 ? . 65503
H(15) O(2) 3.2148 ? . 65503
H(15) O(3) 2.7688 ? . 64502
H(15) C(2) 3.0468 ? . 64502
H(15) C(8) 3.3725 ? . 64502
H(15) C(16) 3.2539 ? . 64502
H(16) O(2) 3.5916 ? . 65503
H(16) C(10) 2.8802 ? . 54501
H(16) C(21) 2.9411 ? . 54501

loop_
_geom_torsion_atom_site_label_1
_geom_torsion_atom_site_label_2
_geom_torsion_atom_site_label_3
_geom_torsion_atom_site_label_4
_geom_torsion
_geom_torsion_publ_flag
_geom_torsion_site_symmetry_1
_geom_torsion_site_symmetry_2
_geom_torsion_site_symmetry_3
_geom_torsion_site_symmetry_4
O(4) S(2) O(6) C(3) 5.8(2) ? . . . .
O(5) S(2) O(6) C(3) 142.6(1) ? . . . .
C(26) S(2) O(6) C(3) -107.8(1) ? . . . .
O(4) S(2) C(26) F(1) -49.4(3) ? . . . .
O(4) S(2) C(26) F(4) -170.9(2) ? . . . .
O(4) S(2) C(26) F(5) 71.2(2) ? . . . .
O(5) S(2) C(26) F(1) 177.3(2) ? . . . .
O(5) S(2) C(26) F(4) 55.9(2) ? . . . .
O(5) S(2) C(26) F(5) -62.1(3) ? . . . .
O(6) S(2) C(26) F(1) 66.7(3) ? . . . .
O(6) S(2) C(26) F(4) -54.7(2) ? . . . .
O(6) S(2) C(26) F(5) -172.7(2) ? . . . .
C(2) O(3) C(1) C(17) 166.5(2) ? . . . .
C(2) O(3) C(1) C(20) 41.7(2) ? . . . .
C(1) O(3) C(2) C(8) -155.4(1) ? . . . .
C(1) O(3) C(2) C(12) -31.2(2) ? . . . .
S(2) O(6) C(3) C(12) -85.8(2) ? . . . .
S(2) O(6) C(3) C(23) 98.4(2) ? . . . .
O(1) N(1) C(19) C(9) 17.0(3) ? . . . .
O(1) N(1) C(19) C(21) -162.5(2) ? . . . .
O(2) N(1) C(19) C(9) -164.4(2) ? . . . .
O(2) N(1) C(19) C(21) 16.1(3) ? . . . .
O(3) C(1) C(17) C(18) -57.1(3) ? . . . .
O(3) C(1) C(17) C(24) 125.5(3) ? . . . .
C(20) C(1) C(17) C(18) 59.8(3) ? . . . .
C(20) C(1) C(17) C(24) -117.6(3) ? . . . .
O(3) C(1) C(20) C(12) -34.4(2) ? . . . .
C(17) C(1) C(20) C(12) -155.8(2) ? . . . .
O(3) C(2) C(8) C(10) 68.3(2) ? . . . .
O(3) C(2) C(8) C(16) -112.2(2) ? . . . .
C(12) C(2) C(8) C(10) -48.2(3) ? . . . .
C(12) C(2) C(8) C(16) 131.3(2) ? . . . .
O(3) C(2) C(12) C(3) -171.4(2) ? . . . .
O(3) C(2) C(12) C(20) 8.3(2) ? . . . .
C(8) C(2) C(12) C(3) -52.5(3) ? . . . .
C(8) C(2) C(12) C(20) 127.2(2) ? . . . .
O(6) C(3) C(12) C(2) -180.0(2) ? . . . .
O(6) C(3) C(12) C(20) 0.4(4) ? . . . .
C(23) C(3) C(12) C(2) -5.1(4) ? . . . .
C(23) C(3) C(12) C(20) 175.2(2) ? . . . .
C(2) C(8) C(10) C(21) 179.7(2) ? . . . .
C(16) C(8) C(10) C(21) 0.2(3) ? . . . .
C(2) C(8) C(16) C(9) 179.5(2) ? . . . .
C(10) C(8) C(16) C(9) -1.0(3) ? . . . .
C(19) C(9) C(16) C(8) 0.8(3) ? . . . .
C(16) C(9) C(19) N(1) -179.4(2) ? . . . .
C(16) C(9) C(19) C(21) 0.1(3) ? . . . .
C(8) C(10) C(21) C(19) 0.7(4) ? . . . .
C(2) C(12) C(20) C(1) 15.9(2) ? . . . .
C(3) C(12) C(20) C(1) -164.3(2) ? . . . .
C(1) C(17) C(18) C(25) -176.9(2) ? . . . .
C(24) C(17) C(18) C(25) 0.5(4) ? . . . .
C(1) C(17) C(24) C(28) 177.6(3) ? . . . .
C(18) C(17) C(24) C(28) 0.1(3) ? . . . .
C(17) C(18) C(25) C(30) -0.7(4) ? . . . .
N(1) C(19) C(21) C(10) 178.6(2) ? . . . .
C(9) C(19) C(21) C(10) -0.9(4) ? . . . .
C(17) C(24) C(28) C(30) -0.6(4) ? . . . .
C(18) C(25) C(30) C(28) 0.2(4) ? . . . .
C(24) C(28) C(30) C(25) 0.4(4) ? . . . .
